data_4120363
loop_
_publ_author_name
'Zheng Wei'
'Alexander S. Filatov'
'Evgeny V. Dikarev'

_publ_contact_author_address
;
Department of Chemistry
University at Albany
1400 Washington Avenue
Albany NY 12222
USA
;
_publ_contact_author_email dikarev@albany.edu
_publ_contact_author_fax 518-442-3462
_publ_contact_author_name
;
Dikarev, Evgeny V. 
;
_publ_contact_author_phone 518-442-4401
_publ_section_title
;
 Volatile Heterometallic Precursors for the Low-Temperature Synthesis of
 Prospective Sodium Ion Battery Cathode Materials
;
_journal_name_full 'Journal of the American Chemical Society'
_journal_page_first 12216
_journal_page_last 12219
_journal_paper_doi 10.1021/ja4069529
_journal_volume 135
_journal_year 2013
_chemical_formula_moiety 'C33 H12 F36 Mn2 Na2 O13'
_chemical_formula_sum 'C33 H12 F36 Mn2 Na2 O13'
_chemical_formula_weight 1456.29
_chemical_name_systematic
; 
 ? 
;
_space_group_IT_number 2
_symmetry_cell_setting triclinic
_symmetry_Int_Tables_number 2
_symmetry_space_group_name_Hall '-P 1'
_symmetry_space_group_name_H-M 'P -1'
_atom_sites_solution_hydrogens geom
_atom_sites_solution_primary direct
_atom_sites_solution_secondary difmap
_audit_creation_method SHELXL-97
_cell_angle_alpha 75.447(4)
_cell_angle_beta 72.426(3)
_cell_angle_gamma 75.840(3)
_cell_formula_units_Z 2
_cell_length_a 11.823(4)
_cell_length_b 12.025(4)
_cell_length_c 19.053(6)
_cell_measurement_reflns_used 9511
_cell_measurement_temperature 100(2)
_cell_measurement_theta_max 28.00
_cell_measurement_theta_min 2.29
_cell_volume 2457.4(14)
_computing_cell_refinement 'SAINT Ver. 6.22  (Bruker-AXS, 2003)'
_computing_data_collection 'SMART Ver. 5.622 (Bruker-AXS, 2003)'
_computing_data_reduction 'SAINT Ver. 6.22'
_computing_molecular_graphics 'SHELXTL Ver. 6.14'
_computing_publication_material 'SHELXTL Ver. 6.14'
_computing_structure_refinement 'SHELXTL Ver. 6.14'
_computing_structure_solution 'SHELXTL Ver. 6.14 (Bruker-AXS, 2003)'
_diffrn_ambient_temperature 100(2)
_diffrn_measured_fraction_theta_full 0.971
_diffrn_measured_fraction_theta_max 0.869
_diffrn_measurement_device_type 'Bruker SMART APEX CCD area-detector'
_diffrn_measurement_method '0.30\% \w scans'
_diffrn_radiation_monochromator graphite
_diffrn_radiation_source 'fine-focus sealed tube'
_diffrn_radiation_type Mo-K\a
_diffrn_radiation_wavelength 0.71073
_diffrn_reflns_av_R_equivalents 0.0478
_diffrn_reflns_av_sigmaI/netI 0.0753
_diffrn_reflns_limit_h_max 15
_diffrn_reflns_limit_h_min -15
_diffrn_reflns_limit_k_max 15
_diffrn_reflns_limit_k_min -15
_diffrn_reflns_limit_l_max 24
_diffrn_reflns_limit_l_min -24
_diffrn_reflns_number 19377
_diffrn_reflns_theta_full 25.00
_diffrn_reflns_theta_max 28.29
_diffrn_reflns_theta_min 1.78
_exptl_absorpt_coefficient_mu 0.727
_exptl_absorpt_correction_T_max 0.9785
_exptl_absorpt_correction_T_min 0.7499
_exptl_absorpt_correction_type multi-scan
_exptl_absorpt_process_details
;
SADABS  (Bruker-AXS, 2003)
;
_exptl_crystal_colour yellow
_exptl_crystal_density_diffrn 1.968
_exptl_crystal_description needle
_exptl_crystal_F_000 1420
_exptl_crystal_size_max 0.42
_exptl_crystal_size_mid 0.04
_exptl_crystal_size_min 0.03
_refine_diff_density_max 1.581
_refine_diff_density_min -1.527
_refine_diff_density_rms 0.168
_refine_ls_extinction_method none
_refine_ls_goodness_of_fit_ref 1.070
_refine_ls_hydrogen_treatment constr
_refine_ls_matrix_type full
_refine_ls_number_parameters 777
_refine_ls_number_reflns 10597
_refine_ls_number_restraints 0
_refine_ls_restrained_S_all 1.070
_refine_ls_R_factor_all 0.1206
_refine_ls_R_factor_gt 0.0867
_refine_ls_shift/su_max 0.000
_refine_ls_shift/su_mean 0.000
_refine_ls_structure_factor_coef Fsqd
_refine_ls_weighting_details 'calc w=1/[\s^2^(Fo^2^)+(0.0210P)^2^+25.4384P] where P=(Fo^2^+2Fc^2^)/3'
_refine_ls_weighting_scheme calc
_refine_ls_wR_factor_gt 0.2068
_refine_ls_wR_factor_ref 0.2270
_reflns_number_gt 6843
_reflns_number_total 10597
_reflns_threshold_expression I>2\s(I)
_cod_data_source_file ja4069529_si_002_6.cif
_cod_data_source_block NaMn(hfac)3-acetone
_cod_original_cell_volume 2457.3(13)
_cod_original_sg_symbol_Hall '-P 1        '
_cod_original_sg_symbol_H-M 'P -1 '
_cod_database_code 4120363

loop_
_symmetry_equiv_pos_as_xyz
'x, y, z'
'-x, -y, -z'

loop_
_atom_site_label
_atom_site_type_symbol
_atom_site_fract_x
_atom_site_fract_y
_atom_site_fract_z
_atom_site_U_iso_or_equiv
_atom_site_adp_type
_atom_site_occupancy
_atom_site_symmetry_multiplicity
_atom_site_calc_flag
_atom_site_refinement_flags
Mn1 Mn 0.31423(8) 0.32256(8) 0.24937(5) 0.0223(2) Uani 1 1 d .
Mn2 Mn 0.66681(8) 0.67207(8) 0.25991(5) 0.0230(2) Uani 1 1 d .
Na1 Na 0.4978(2) 0.4961(2) 0.24910(15) 0.0278(5) Uani 1 1 d .
Na2 Na 0.8324(3) 0.8388(3) 0.27305(16) 0.0371(7) Uani 1 1 d .
O1 O 0.3661(4) 0.1648(4) 0.2040(3) 0.0308(10) Uani 1 1 d .
O2 O 0.5040(4) 0.3379(4) 0.1883(2) 0.0267(10) Uani 1 1 d .
O3 O 0.1963(4) 0.2366(4) 0.3472(3) 0.0301(10) Uani 1 1 d .
O4 O 0.3846(4) 0.3517(4) 0.3390(2) 0.0284(10) Uani 1 1 d .
O5 O 0.1714(4) 0.3686(4) 0.1913(2) 0.0275(10) Uani 1 1 d .
O6 O 0.3042(4) 0.5139(4) 0.2207(3) 0.0295(10) Uani 1 1 d .
O7 O 0.6902(4) 0.4823(4) 0.2854(3) 0.0293(10) Uani 1 1 d .
O8 O 0.8096(4) 0.6386(4) 0.3155(3) 0.0286(10) Uani 1 1 d .
O9 O 0.4803(4) 0.6624(4) 0.3156(2) 0.0267(10) Uani 1 1 d .
O10 O 0.6212(4) 0.8304(4) 0.3063(3) 0.0319(11) Uani 1 1 d .
O11 O 0.6224(4) 0.6477(4) 0.1630(2) 0.0264(10) Uani 1 1 d .
O12 O 0.7902(4) 0.7728(4) 0.1741(2) 0.0289(10) Uani 1 1 d .
O13 O 0.9462(4) 0.9628(4) 0.2651(3) 0.0413(13) Uani 1 1 d .
C1 C 0.4575(7) 0.0108(6) 0.1370(4) 0.0357(16) Uani 1 1 d .
C2 C 0.4625(6) 0.1250(6) 0.1604(4) 0.0265(13) Uani 1 1 d .
C3 C 0.5697(6) 0.1685(6) 0.1312(4) 0.0294(14) Uani 1 1 d .
H3 H 0.6360 0.1269 0.0995 0.035 Uiso 1 1 calc R
C4 C 0.5828(6) 0.2713(6) 0.1469(4) 0.0270(14) Uani 1 1 d .
C5 C 0.7044(6) 0.3124(7) 0.1078(4) 0.0396(18) Uani 1 1 d .
C6 C 0.0992(6) 0.1409(6) 0.4667(4) 0.0339(15) Uani 1 1 d .
C7 C 0.1925(6) 0.2174(6) 0.4158(4) 0.0290(14) Uani 1 1 d .
C8 C 0.2622(6) 0.2544(6) 0.4500(4) 0.0312(15) Uani 1 1 d .
H8 H 0.2460 0.2372 0.5032 0.037 Uiso 1 1 calc R
C9 C 0.3557(6) 0.3163(6) 0.4084(4) 0.0264(13) Uani 1 1 d .
C10 C 0.4324(7) 0.3394(7) 0.4540(4) 0.0351(16) Uani 1 1 d .
C11 C 0.0336(6) 0.4669(6) 0.1155(4) 0.0300(14) Uani 1 1 d .
C12 C 0.1288(6) 0.4659(6) 0.1563(4) 0.0259(13) Uani 1 1 d .
C13 C 0.1552(6) 0.5769(6) 0.1500(4) 0.0282(14) Uani 1 1 d .
H13 H 0.1143 0.6438 0.1227 0.034 Uiso 1 1 calc R
C14 C 0.2406(6) 0.5903(6) 0.1833(4) 0.0257(13) Uani 1 1 d .
C15 C 0.2540(7) 0.7185(6) 0.1764(4) 0.0348(16) Uani 1 1 d .
C16 C 0.7689(6) 0.2788(6) 0.3148(4) 0.0344(16) Uani 1 1 d .
C17 C 0.7660(6) 0.4090(6) 0.3147(4) 0.0270(14) Uani 1 1 d .
C18 C 0.8530(6) 0.4283(6) 0.3450(4) 0.0316(15) Uani 1 1 d .
H18 H 0.9026 0.3629 0.3674 0.038 Uiso 1 1 calc R
C19 C 0.8685(6) 0.5413(6) 0.3429(4) 0.0269(14) Uani 1 1 d .
C20 C 0.9614(6) 0.5518(7) 0.3808(4) 0.0377(17) Uani 1 1 d .
C21 C 0.2823(6) 0.6835(7) 0.3989(4) 0.0374(17) Uani 1 1 d .
C22 C 0.4023(6) 0.7267(6) 0.3586(4) 0.0277(14) Uani 1 1 d .
C23 C 0.4170(6) 0.8280(6) 0.3769(4) 0.0285(14) Uani 1 1 d .
H23 H 0.3507 0.8689 0.4090 0.034 Uiso 1 1 calc R
C24 C 0.5236(6) 0.8703(6) 0.3501(4) 0.0288(14) Uani 1 1 d .
C25 C 0.5317(6) 0.9813(6) 0.3756(4) 0.0321(15) Uani 1 1 d .
C26 C 0.5971(7) 0.6626(7) 0.0411(4) 0.0380(17) Uani 1 1 d .
C27 C 0.6627(6) 0.6857(6) 0.0944(4) 0.0275(14) Uani 1 1 d .
C28 C 0.7573(6) 0.7497(6) 0.0611(4) 0.0299(14) Uani 1 1 d .
H28 H 0.7856 0.7658 0.0080 0.036 Uiso 1 1 calc R
C29 C 0.8103(6) 0.7897(6) 0.1035(4) 0.0288(14) Uani 1 1 d .
C30 C 0.9051(7) 0.8671(7) 0.0608(4) 0.0368(16) Uani 1 1 d .
C31 C 1.0695(7) 1.0740(7) 0.1643(4) 0.0462(19) Uani 1 1 d .
H31A H 1.1381 1.0217 0.1385 0.069 Uiso 1 1 calc R
H31B H 1.0939 1.1476 0.1613 0.069 Uiso 1 1 calc R
H31C H 1.0031 1.0899 0.1403 0.069 Uiso 1 1 calc R
C32 C 1.0284(6) 1.0171(6) 0.2451(4) 0.0338(16) Uani 1 1 d .
C33 C 1.0936(8) 1.0291(8) 0.2981(5) 0.054(2) Uani 1 1 d .
H33A H 1.0780 1.1112 0.3028 0.081 Uiso 1 1 calc R
H33B H 1.1805 1.0029 0.2789 0.081 Uiso 1 1 calc R
H33C H 1.0650 0.9812 0.3474 0.081 Uiso 1 1 calc R
F1 F 0.3691(5) 0.0267(5) 0.1053(3) 0.0626(15) Uani 1 1 d .
F2 F 0.4419(9) -0.0731(5) 0.1953(4) 0.118(3) Uani 1 1 d .
F3 F 0.5559(5) -0.0251(6) 0.0860(5) 0.104(3) Uani 1 1 d .
F4 F 0.7152(5) 0.3507(5) 0.0341(3) 0.0651(16) Uani 1 1 d .
F5 F 0.7187(3) 0.3970(4) 0.1361(2) 0.0397(10) Uani 1 1 d .
F6 F 0.7988(4) 0.2225(4) 0.1161(3) 0.0605(15) Uani 1 1 d .
F7 F -0.0048(4) 0.1735(4) 0.4490(3) 0.0467(11) Uani 1 1 d .
F8 F 0.1428(4) 0.0284(4) 0.4579(3) 0.0429(11) Uani 1 1 d .
F9 F 0.0798(4) 0.1406(4) 0.5402(2) 0.0513(12) Uani 1 1 d .
F10 F 0.4886(4) 0.4300(4) 0.4184(2) 0.0427(11) Uani 1 1 d .
F11 F 0.5204(4) 0.2442(4) 0.4637(3) 0.0527(12) Uani 1 1 d .
F12 F 0.3699(4) 0.3600(5) 0.5223(2) 0.0500(12) Uani 1 1 d .
F13 F 0.0405(4) 0.3611(4) 0.1021(3) 0.0456(11) Uani 1 1 d .
F14 F -0.0785(4) 0.4996(5) 0.1576(3) 0.0504(12) Uani 1 1 d .
F15 F 0.0455(4) 0.5417(4) 0.0502(3) 0.0481(12) Uani 1 1 d .
F16 F 0.3582(4) 0.7232(4) 0.1893(3) 0.0507(12) Uani 1 1 d .
F17 F 0.1631(5) 0.7713(4) 0.2264(3) 0.0663(15) Uani 1 1 d .
F18 F 0.2509(5) 0.7834(4) 0.1085(3) 0.0543(13) Uani 1 1 d .
F19 F 0.2686(4) 0.5997(4) 0.3698(3) 0.0440(11) Uani 1 1 d .
F20 F 0.2781(5) 0.6392(5) 0.4719(3) 0.0656(16) Uani 1 1 d .
F21 F 0.1888(4) 0.7711(4) 0.3948(4) 0.0655(16) Uani 1 1 d .
F22 F 0.4431(4) 1.0044(4) 0.4368(3) 0.0535(13) Uani 1 1 d .
F23 F 0.5249(5) 1.0737(4) 0.3210(3) 0.0592(14) Uani 1 1 d .
F24 F 0.6360(4) 0.9670(4) 0.3929(3) 0.0502(12) Uani 1 1 d .
F25 F 0.5323(4) 0.5801(4) 0.0735(2) 0.0420(10) Uani 1 1 d .
F26 F 0.5224(5) 0.7621(5) 0.0203(3) 0.0597(14) Uani 1 1 d .
F27 F 0.6754(5) 0.6323(6) -0.0216(3) 0.0677(17) Uani 1 1 d .
F28 F 0.9676(6) 0.8795(7) 0.1046(3) 0.100(3) Uani 1 1 d .
F29 F 0.8561(5) 0.9710(4) 0.0300(4) 0.082(2) Uani 1 1 d .
F30 F 0.9876(5) 0.8234(5) 0.0056(3) 0.0751(18) Uani 1 1 d .
F31 F 0.6678(4) 0.2650(4) 0.3029(3) 0.0438(11) Uani 1 1 d .
F32 F 0.8621(4) 0.2432(4) 0.2582(3) 0.0528(13) Uani 1 1 d .
F33 F 0.7838(4) 0.2079(4) 0.3787(3) 0.0522(13) Uani 1 1 d .
F34 F 0.9770(6) 0.6582(6) 0.3698(6) 0.116(3) Uani 1 1 d .
F35 F 0.9308(7) 0.5173(11) 0.4513(4) 0.157(5) Uani 1 1 d .
F36 F 1.0689(4) 0.4902(5) 0.3556(4) 0.081(2) Uani 1 1 d .

loop_
_atom_site_aniso_label
_atom_site_aniso_U_11
_atom_site_aniso_U_22
_atom_site_aniso_U_33
_atom_site_aniso_U_23
_atom_site_aniso_U_13
_atom_site_aniso_U_12
Mn1 0.0200(5) 0.0211(5) 0.0251(5) -0.0056(4) -0.0037(4) -0.0042(4)
Mn2 0.0213(5) 0.0221(5) 0.0257(5) -0.0066(4) -0.0030(4) -0.0056(4)
Na1 0.0254(13) 0.0262(13) 0.0348(14) -0.0094(10) -0.0060(11) -0.0089(10)
Na2 0.0355(15) 0.0375(16) 0.0431(16) -0.0106(13) -0.0063(13) -0.0169(13)
O1 0.026(2) 0.030(3) 0.036(3) -0.010(2) -0.004(2) -0.008(2)
O2 0.022(2) 0.027(2) 0.030(2) -0.0116(19) -0.0004(18) -0.0054(19)
O3 0.029(2) 0.031(3) 0.030(2) -0.004(2) -0.002(2) -0.013(2)
O4 0.033(3) 0.027(2) 0.024(2) -0.0026(18) -0.0059(19) -0.009(2)
O5 0.023(2) 0.027(2) 0.033(2) -0.0046(19) -0.0076(19) -0.0064(19)
O6 0.027(2) 0.026(2) 0.036(3) -0.005(2) -0.010(2) -0.005(2)
O7 0.024(2) 0.028(2) 0.037(3) -0.007(2) -0.009(2) -0.005(2)
O8 0.029(2) 0.027(2) 0.032(2) -0.0049(19) -0.010(2) -0.008(2)
O9 0.023(2) 0.028(2) 0.029(2) -0.0099(19) -0.0017(18) -0.0056(19)
O10 0.030(3) 0.032(3) 0.033(3) -0.012(2) 0.000(2) -0.010(2)
O11 0.027(2) 0.027(2) 0.024(2) -0.0052(18) -0.0017(18) -0.0087(19)
O12 0.026(2) 0.028(2) 0.030(2) -0.0050(19) -0.0016(19) -0.009(2)
O13 0.029(3) 0.034(3) 0.067(4) -0.018(3) -0.011(2) -0.010(2)
C1 0.035(4) 0.028(4) 0.051(4) -0.021(3) -0.015(3) -0.001(3)
C2 0.024(3) 0.029(4) 0.028(3) -0.007(3) -0.008(3) -0.005(3)
C3 0.022(3) 0.033(4) 0.033(3) -0.015(3) -0.003(3) -0.002(3)
C4 0.020(3) 0.030(4) 0.029(3) -0.005(3) -0.006(3) -0.004(3)
C5 0.027(4) 0.050(5) 0.043(4) -0.024(4) 0.000(3) -0.005(3)
C6 0.031(4) 0.026(4) 0.034(4) 0.000(3) -0.003(3) 0.000(3)
C7 0.024(3) 0.026(3) 0.030(3) -0.001(3) -0.001(3) -0.001(3)
C8 0.035(4) 0.031(4) 0.022(3) -0.002(3) -0.002(3) -0.006(3)
C9 0.025(3) 0.023(3) 0.027(3) -0.006(3) -0.004(3) 0.000(3)
C10 0.035(4) 0.045(4) 0.026(3) -0.006(3) -0.004(3) -0.014(3)
C11 0.024(3) 0.031(4) 0.038(4) -0.009(3) -0.015(3) -0.001(3)
C12 0.021(3) 0.028(3) 0.028(3) -0.009(3) -0.006(3) 0.001(3)
C13 0.026(3) 0.025(3) 0.036(4) -0.004(3) -0.012(3) -0.005(3)
C14 0.023(3) 0.021(3) 0.031(3) -0.005(3) -0.003(3) -0.005(3)
C15 0.034(4) 0.021(3) 0.050(4) -0.010(3) -0.015(3) 0.003(3)
C16 0.027(3) 0.023(3) 0.053(4) -0.011(3) -0.012(3) 0.004(3)
C17 0.027(3) 0.024(3) 0.029(3) -0.007(3) -0.005(3) -0.004(3)
C18 0.026(3) 0.029(4) 0.041(4) -0.010(3) -0.012(3) -0.001(3)
C19 0.021(3) 0.031(4) 0.030(3) -0.012(3) -0.006(3) -0.001(3)
C20 0.024(3) 0.055(5) 0.038(4) -0.016(4) -0.010(3) -0.006(3)
C21 0.028(4) 0.040(4) 0.041(4) -0.019(3) 0.004(3) -0.006(3)
C22 0.022(3) 0.032(4) 0.026(3) -0.004(3) -0.007(3) -0.001(3)
C23 0.023(3) 0.034(4) 0.030(3) -0.011(3) -0.006(3) -0.002(3)
C24 0.035(4) 0.032(4) 0.024(3) -0.005(3) -0.011(3) -0.011(3)
C25 0.036(4) 0.029(4) 0.038(4) -0.012(3) -0.015(3) -0.005(3)
C26 0.041(4) 0.044(5) 0.032(4) -0.008(3) -0.008(3) -0.014(4)
C27 0.028(3) 0.024(3) 0.029(3) -0.009(3) -0.006(3) -0.001(3)
C28 0.034(4) 0.029(4) 0.025(3) -0.004(3) -0.003(3) -0.008(3)
C29 0.025(3) 0.025(3) 0.030(3) -0.003(3) -0.002(3) -0.003(3)
C30 0.040(4) 0.037(4) 0.033(4) -0.004(3) -0.006(3) -0.014(3)
C31 0.041(4) 0.045(5) 0.045(5) -0.011(4) 0.001(4) -0.007(4)
C32 0.027(3) 0.022(3) 0.053(4) -0.013(3) -0.005(3) -0.006(3)
C33 0.056(5) 0.060(6) 0.054(5) -0.011(4) -0.015(4) -0.023(5)
F1 0.053(3) 0.054(3) 0.103(4) -0.047(3) -0.035(3) 0.001(3)
F2 0.273(11) 0.032(3) 0.081(4) 0.008(3) -0.085(6) -0.056(5)
F3 0.036(3) 0.099(5) 0.198(8) -0.122(5) 0.012(4) -0.007(3)
F4 0.067(4) 0.088(4) 0.042(3) -0.021(3) 0.013(2) -0.043(3)
F5 0.024(2) 0.040(2) 0.057(3) -0.022(2) -0.0004(19) -0.0096(18)
F6 0.020(2) 0.046(3) 0.115(4) -0.044(3) -0.001(2) 0.004(2)
F7 0.027(2) 0.045(3) 0.057(3) 0.005(2) -0.005(2) -0.010(2)
F8 0.042(2) 0.025(2) 0.053(3) -0.0025(19) -0.003(2) -0.0091(19)
F9 0.058(3) 0.060(3) 0.034(2) -0.007(2) 0.006(2) -0.030(3)
F10 0.051(3) 0.049(3) 0.036(2) -0.0006(19) -0.013(2) -0.028(2)
F11 0.049(3) 0.053(3) 0.056(3) -0.004(2) -0.029(2) 0.003(2)
F12 0.060(3) 0.071(3) 0.028(2) -0.016(2) -0.004(2) -0.032(3)
F13 0.047(3) 0.036(2) 0.069(3) -0.021(2) -0.033(2) -0.003(2)
F14 0.025(2) 0.068(3) 0.061(3) -0.028(3) -0.008(2) -0.001(2)
F15 0.058(3) 0.049(3) 0.047(3) 0.006(2) -0.029(2) -0.022(2)
F16 0.050(3) 0.027(2) 0.087(4) -0.007(2) -0.038(3) -0.010(2)
F17 0.063(3) 0.037(3) 0.094(4) -0.037(3) -0.002(3) 0.002(2)
F18 0.069(3) 0.032(2) 0.071(3) 0.009(2) -0.040(3) -0.018(2)
F19 0.024(2) 0.046(3) 0.065(3) -0.032(2) 0.0017(19) -0.0082(19)
F20 0.065(3) 0.090(4) 0.043(3) -0.015(3) 0.011(2) -0.046(3)
F21 0.022(2) 0.041(3) 0.129(5) -0.040(3) -0.003(3) 0.004(2)
F22 0.054(3) 0.045(3) 0.065(3) -0.040(2) -0.001(2) -0.003(2)
F23 0.104(4) 0.027(2) 0.057(3) -0.002(2) -0.037(3) -0.016(3)
F24 0.041(3) 0.045(3) 0.079(3) -0.035(3) -0.024(2) 0.000(2)
F25 0.048(3) 0.047(3) 0.038(2) -0.008(2) -0.012(2) -0.018(2)
F26 0.072(4) 0.053(3) 0.067(3) 0.008(3) -0.047(3) -0.017(3)
F27 0.069(4) 0.109(5) 0.039(3) -0.039(3) 0.009(2) -0.046(3)
F28 0.110(5) 0.165(7) 0.053(3) 0.015(4) -0.020(3) -0.117(5)
F29 0.045(3) 0.032(3) 0.134(6) 0.020(3) -0.002(3) -0.009(2)
F30 0.062(4) 0.064(4) 0.081(4) -0.022(3) 0.030(3) -0.028(3)
F31 0.045(3) 0.029(2) 0.063(3) -0.008(2) -0.022(2) -0.009(2)
F32 0.041(3) 0.037(3) 0.075(3) -0.029(2) -0.002(2) 0.007(2)
F33 0.058(3) 0.031(2) 0.072(3) 0.009(2) -0.037(3) -0.009(2)
F34 0.101(5) 0.059(4) 0.251(10) -0.069(5) -0.129(6) 0.016(4)
F35 0.102(6) 0.357(15) 0.047(4) 0.001(6) -0.030(4) -0.132(8)
F36 0.031(3) 0.084(4) 0.157(6) -0.085(4) -0.040(3) 0.020(3)

loop_
_atom_type_symbol
_atom_type_description
_atom_type_scat_dispersion_real
_atom_type_scat_dispersion_imag
_atom_type_scat_source
C C 0.0033 0.0016 'International Tables Vol C Tables 4.2.6.8 and 6.1.1.4'
H H 0.0000 0.0000 'International Tables Vol C Tables 4.2.6.8 and 6.1.1.4'
O O 0.0106 0.0060 'International Tables Vol C Tables 4.2.6.8 and 6.1.1.4'
F F 0.0171 0.0103 'International Tables Vol C Tables 4.2.6.8 and 6.1.1.4'
Na Na 0.0362 0.0249 'International Tables Vol C Tables 4.2.6.8 and 6.1.1.4'
Mn Mn 0.3368 0.7283 'International Tables Vol C Tables 4.2.6.8 and 6.1.1.4'

loop_
_geom_angle_atom_site_label_1
_geom_angle_atom_site_label_2
_geom_angle_atom_site_label_3
_geom_angle
_geom_angle_publ_flag
O3 Mn1 O1 89.60(18) yes
O3 Mn1 O5 89.77(17) yes
O1 Mn1 O5 85.34(18) yes
O3 Mn1 O6 123.11(18) yes
O1 Mn1 O6 144.37(18) yes
O5 Mn1 O6 81.47(17) yes
O3 Mn1 O2 146.04(18) yes
O1 Mn1 O2 81.22(17) yes
O5 Mn1 O2 121.63(17) yes
O6 Mn1 O2 77.96(17) yes
O3 Mn1 O4 80.47(17) yes
O1 Mn1 O4 124.70(18) yes
O5 Mn1 O4 147.94(18) yes
O6 Mn1 O4 78.66(17) yes
O2 Mn1 O4 78.28(16) yes
O9 Mn2 O8 125.17(17) yes
O9 Mn2 O12 145.69(18) yes
O8 Mn2 O12 81.13(17) yes
O9 Mn2 O11 84.58(16) yes
O8 Mn2 O11 144.08(18) yes
O12 Mn2 O11 82.17(17) yes
O9 Mn2 O7 83.43(17) yes
O8 Mn2 O7 82.55(17) yes
O12 Mn2 O7 125.30(18) yes
O11 Mn2 O7 81.58(17) yes
O9 Mn2 O10 82.47(17) yes
O8 Mn2 O10 80.27(18) yes
O12 Mn2 O10 81.04(17) yes
O11 Mn2 O10 127.87(18) yes
O7 Mn2 O10 145.57(18) yes
O2 Na1 O4 70.41(16) ?
O2 Na1 O6 69.42(16) ?
O4 Na1 O6 70.25(16) ?
O2 Na1 O7 113.35(18) ?
O4 Na1 O7 108.47(18) ?
O6 Na1 O7 176.57(19) ?
O2 Na1 O11 112.72(17) ?
O4 Na1 O11 175.78(18) ?
O6 Na1 O11 113.27(18) ?
O7 Na1 O11 67.88(16) ?
O2 Na1 O9 177.22(18) ?
O4 Na1 O9 107.65(17) ?
O6 Na1 O9 108.15(18) ?
O7 Na1 O9 69.03(16) ?
O11 Na1 O9 69.33(15) ?
O13 Na2 O8 143.7(2) ?
O13 Na2 O10 138.4(2) ?
O8 Na2 O10 71.34(17) ?
O13 Na2 O12 129.9(2) ?
O8 Na2 O12 71.27(17) ?
O10 Na2 O12 71.35(17) ?
C2 O1 Mn1 130.8(4) ?
C4 O2 Mn1 129.2(4) ?
C4 O2 Na1 138.1(4) ?
Mn1 O2 Na1 91.95(16) ?
C7 O3 Mn1 131.7(4) ?
C9 O4 Mn1 129.9(4) ?
C9 O4 Na1 138.0(4) ?
Mn1 O4 Na1 91.25(16) ?
C12 O5 Mn1 130.3(4) ?
C14 O6 Mn1 129.2(4) ?
C14 O6 Na1 135.6(4) ?
Mn1 O6 Na1 91.91(17) ?
C17 O7 Mn2 129.3(4) ?
C17 O7 Na1 140.6(4) ?
Mn2 O7 Na1 89.62(17) ?
C19 O8 Mn2 129.8(4) ?
C19 O8 Na2 138.4(4) ?
Mn2 O8 Na2 89.91(18) ?
C22 O9 Mn2 129.8(4) ?
C22 O9 Na1 140.9(4) ?
Mn2 O9 Na1 89.13(16) ?
C24 O10 Mn2 128.9(4) ?
C24 O10 Na2 139.1(4) ?
Mn2 O10 Na2 89.17(18) ?
C27 O11 Mn2 130.4(4) ?
C27 O11 Na1 139.8(4) ?
Mn2 O11 Na1 89.02(16) ?
C29 O12 Mn2 129.2(4) ?
C29 O12 Na2 141.8(4) ?
Mn2 O12 Na2 88.60(17) ?
C32 O13 Na2 162.6(5) ?
F2 C1 F1 108.3(7) ?
F2 C1 F3 108.8(8) ?
F1 C1 F3 104.4(7) ?
F2 C1 C2 110.4(6) ?
F1 C1 C2 111.6(6) ?
F3 C1 C2 113.1(6) ?
O1 C2 C3 129.1(6) ?
O1 C2 C1 113.5(6) ?
C3 C2 C1 117.4(6) ?
C2 C3 C4 122.0(6) ?
C2 C3 H3 119.0 ?
C4 C3 H3 119.0 ?
O2 C4 C3 127.5(6) ?
O2 C4 C5 115.8(6) ?
C3 C4 C5 116.6(6) ?
F5 C5 F4 108.4(7) ?
F5 C5 F6 106.2(6) ?
F4 C5 F6 107.6(6) ?
F5 C5 C4 112.8(6) ?
F4 C5 C4 110.9(6) ?
F6 C5 C4 110.7(6) ?
F7 C6 F9 108.8(6) ?
F7 C6 F8 107.7(6) ?
F9 C6 F8 106.4(6) ?
F7 C6 C7 112.1(6) ?
F9 C6 C7 112.8(6) ?
F8 C6 C7 108.8(5) ?
O3 C7 C8 128.1(6) ?
O3 C7 C6 114.1(6) ?
C8 C7 C6 117.8(6) ?
C7 C8 C9 122.2(6) ?
C7 C8 H8 118.9 ?
C9 C8 H8 118.9 ?
O4 C9 C8 127.3(6) ?
O4 C9 C10 117.0(6) ?
C8 C9 C10 115.7(6) ?
F12 C10 F10 107.3(6) ?
F12 C10 F11 107.2(6) ?
F10 C10 F11 106.5(6) ?
F12 C10 C9 114.0(6) ?
F10 C10 C9 112.3(6) ?
F11 C10 C9 109.1(6) ?
F15 C11 F13 107.8(6) ?
F15 C11 F14 106.8(6) ?
F13 C11 F14 107.8(6) ?
F15 C11 C12 112.4(6) ?
F13 C11 C12 111.5(5) ?
F14 C11 C12 110.4(5) ?
O5 C12 C13 128.3(6) ?
O5 C12 C11 117.2(6) ?
C13 C12 C11 114.5(6) ?
C14 C13 C12 121.3(6) ?
C14 C13 H13 119.3 ?
C12 C13 H13 119.3 ?
O6 C14 C13 129.1(6) ?
O6 C14 C15 115.2(6) ?
C13 C14 C15 115.6(6) ?
F18 C15 F16 107.4(6) ?
F18 C15 F17 106.7(6) ?
F16 C15 F17 107.7(6) ?
F18 C15 C14 112.5(6) ?
F16 C15 C14 111.7(5) ?
F17 C15 C14 110.6(6) ?
F33 C16 F31 108.2(6) ?
F33 C16 F32 107.9(6) ?
F31 C16 F32 107.3(6) ?
F33 C16 C17 112.7(6) ?
F31 C16 C17 111.4(5) ?
F32 C16 C17 109.2(6) ?
O7 C17 C18 128.8(6) ?
O7 C17 C16 115.8(6) ?
C18 C17 C16 115.3(6) ?
C19 C18 C17 122.0(6) ?
C19 C18 H18 119.0 ?
C17 C18 H18 119.0 ?
O8 C19 C18 127.4(6) ?
O8 C19 C20 115.1(6) ?
C18 C19 C20 117.4(6) ?
F35 C20 F34 106.2(9) ?
F35 C20 F36 107.1(8) ?
F34 C20 F36 105.9(7) ?
F35 C20 C19 112.2(6) ?
F34 C20 C19 112.6(7) ?
F36 C20 C19 112.3(6) ?
F19 C21 F21 108.0(6) ?
F19 C21 F20 107.2(6) ?
F21 C21 F20 108.3(6) ?
F19 C21 C22 112.3(6) ?
F21 C21 C22 110.7(6) ?
F20 C21 C22 110.1(6) ?
O9 C22 C23 127.2(6) ?
O9 C22 C21 116.0(6) ?
C23 C22 C21 116.7(6) ?
C24 C23 C22 122.8(6) ?
C24 C23 H23 118.6 ?
C22 C23 H23 118.6 ?
O10 C24 C23 128.6(6) ?
O10 C24 C25 112.6(6) ?
C23 C24 C25 118.8(6) ?
F23 C25 F24 108.3(6) ?
F23 C25 F22 108.2(6) ?
F24 C25 F22 107.0(6) ?
F23 C25 C24 110.2(5) ?
F24 C25 C24 110.4(6) ?
F22 C25 C24 112.5(6) ?
F25 C26 F27 108.1(6) ?
F25 C26 F26 108.2(6) ?
F27 C26 F26 107.4(6) ?
F25 C26 C27 112.5(6) ?
F27 C26 C27 111.7(6) ?
F26 C26 C27 108.7(6) ?
O11 C27 C28 127.1(6) ?
O11 C27 C26 115.6(6) ?
C28 C27 C26 117.2(6) ?
C29 C28 C27 122.1(6) ?
C29 C28 H28 118.9 ?
C27 C28 H28 118.9 ?
O12 C29 C28 128.8(6) ?
O12 C29 C30 114.0(6) ?
C28 C29 C30 117.3(6) ?
F29 C30 F30 105.8(7) ?
F29 C30 F28 108.9(7) ?
F30 C30 F28 104.3(7) ?
F29 C30 C29 111.9(6) ?
F30 C30 C29 113.4(6) ?
F28 C30 C29 112.0(6) ?
C32 C31 H31A 109.5 ?
C32 C31 H31B 109.5 ?
H31A C31 H31B 109.5 ?
C32 C31 H31C 109.5 ?
H31A C31 H31C 109.5 ?
H31B C31 H31C 109.5 ?
O13 C32 C33 122.5(7) ?
O13 C32 C31 120.2(7) ?
C33 C32 C31 117.3(7) ?
C32 C33 H33A 109.5 ?
C32 C33 H33B 109.5 ?
H33A C33 H33B 109.5 ?
C32 C33 H33C 109.5 ?
H33A C33 H33C 109.5 ?
H33B C33 H33C 109.5 ?

loop_
_geom_bond_atom_site_label_1
_geom_bond_atom_site_label_2
_geom_bond_distance
_geom_bond_publ_flag
Mn1 O3 2.157(4) yes
Mn1 O1 2.158(5) yes
Mn1 O5 2.178(4) yes
Mn1 O6 2.209(5) yes
Mn1 O2 2.223(4) yes
Mn1 O4 2.243(4) yes
Mn2 O9 2.157(4) yes
Mn2 O8 2.161(5) yes
Mn2 O12 2.168(4) yes
Mn2 O11 2.169(4) yes
Mn2 O7 2.176(5) yes
Mn2 O10 2.180(5) yes
Na1 O2 2.441(5) ?
Na1 O4 2.449(5) ?
Na1 O6 2.455(5) ?
Na1 O7 2.527(5) ?
Na1 O11 2.556(5) ?
Na1 O9 2.562(5) ?
Na2 O13 2.191(5) ?
Na2 O8 2.394(5) ?
Na2 O10 2.405(5) ?
Na2 O12 2.438(5) ?
O1 C2 1.257(8) ?
O2 C4 1.280(8) ?
O3 C7 1.258(8) ?
O4 C9 1.250(8) ?
O5 C12 1.262(8) ?
O6 C14 1.255(8) ?
O7 C17 1.249(8) ?
O8 C19 1.281(8) ?
O9 C22 1.277(8) ?
O10 C24 1.268(8) ?
O11 C27 1.256(8) ?
O12 C29 1.265(8) ?
O13 C32 1.215(8) ?
C1 F2 1.300(9) ?
C1 F1 1.310(8) ?
C1 F3 1.329(9) ?
C1 C2 1.566(9) ?
C2 C3 1.394(9) ?
C3 C4 1.396(9) ?
C3 H3 0.9500 ?
C4 C5 1.544(9) ?
C5 F5 1.329(8) ?
C5 F4 1.340(9) ?
C5 F6 1.368(9) ?
C6 F7 1.314(8) ?
C6 F9 1.348(8) ?
C6 F8 1.358(8) ?
C6 C7 1.550(9) ?
C7 C8 1.398(10) ?
C8 C9 1.407(9) ?
C8 H8 0.9500 ?
C9 C10 1.542(9) ?
C10 F12 1.338(8) ?
C10 F10 1.342(8) ?
C10 F11 1.362(9) ?
C11 F15 1.330(8) ?
C11 F13 1.338(8) ?
C11 F14 1.348(8) ?
C11 C12 1.545(9) ?
C12 C13 1.412(9) ?
C13 C14 1.401(9) ?
C13 H13 0.9500 ?
C14 C15 1.557(9) ?
C15 F18 1.338(9) ?
C15 F16 1.344(8) ?
C15 F17 1.348(9) ?
C16 F33 1.332(9) ?
C16 F31 1.337(8) ?
C16 F32 1.358(8) ?
C16 C17 1.558(9) ?
C17 C18 1.409(9) ?
C18 C19 1.405(9) ?
C18 H18 0.9500 ?
C19 C20 1.527(9) ?
C20 F35 1.268(10) ?
C20 F34 1.293(10) ?
C20 F36 1.321(8) ?
C21 F19 1.328(8) ?
C21 F21 1.334(9) ?
C21 F20 1.350(9) ?
C21 C22 1.540(9) ?
C22 C23 1.410(9) ?
C23 C24 1.379(9) ?
C23 H23 0.9500 ?
C24 C25 1.563(9) ?
C25 F23 1.323(8) ?
C25 F24 1.330(8) ?
C25 F22 1.348(8) ?
C26 F25 1.316(8) ?
C26 F27 1.344(9) ?
C26 F26 1.351(9) ?
C26 C27 1.558(9) ?
C27 C28 1.411(9) ?
C28 C29 1.389(9) ?
C28 H28 0.9500 ?
C29 C30 1.537(9) ?
C30 F29 1.312(9) ?
C30 F30 1.320(9) ?
C30 F28 1.324(9) ?
C31 C32 1.502(11) ?
C31 H31A 0.9800 ?
C31 H31B 0.9800 ?
C31 H31C 0.9800 ?
C32 C33 1.494(11) ?
C33 H33A 0.9800 ?
C33 H33B 0.9800 ?
C33 H33C 0.9800 ?
